data_1511393
loop_
_publ_author_name
'Huppertz, H.'
'Haberer, A.'

_publ_section_title
;
 High-pressure synthesis and crystal structure of the mixed-valent
 titanium borate Ti5 B12 O26
;
_journal_name_full 'Journal of Solid State Chemistry'
_journal_page_first 484
_journal_page_last 490
_journal_paper_doi 10.1016/j.jssc.2008.11.022
_journal_volume 182
_journal_year 2009
_chemical_formula_sum 'B12 O26 Ti5'
_chemical_name_systematic 'Ti5 B12 O26'
_space_group_IT_number 142
_symmetry_space_group_name_Hall '-I 4bd 2c'
_symmetry_space_group_name_H-M 'I 41/a c d :2'
_cell_angle_alpha 90
_cell_angle_beta 90
_cell_angle_gamma 90
_cell_formula_units_Z 8
_cell_length_a 11.2108
_cell_length_b 11.2108
_cell_length_c 22.115
_cell_volume 2779.458
_citation_journal_id_ASTM JSSCBI
_cod_data_source_file boron0-1_537.cif
_cod_data_source_block B12O26Ti5
_cod_database_code 1511393

loop_
_symmetry_equiv_pos_as_xyz
x,y,z
-y+1/4,x+3/4,z+1/4
-x+1/2,-y,z+1/2
y+1/4,-x+1/4,z+3/4
x,-y,-z+1/2
y+1/4,x+3/4,-z+3/4
-x+1/2,y,-z
-y+1/4,-x+1/4,-z+1/4
-x,-y,-z
y-1/4,-x-3/4,-z-1/4
x-1/2,y,-z-1/2
-y-1/4,x-1/4,-z-3/4
-x,y,z-1/2
-y-1/4,-x-3/4,z-3/4
x-1/2,-y,z
y-1/4,x-1/4,z-1/4
x+1/2,y+1/2,z+1/2
-y+3/4,x+5/4,z+3/4
-x+1,-y+1/2,z+1
y+3/4,-x+3/4,z+5/4
x+1/2,-y+1/2,-z+1
y+3/4,x+5/4,-z+5/4
-x+1,y+1/2,-z+1/2
-y+3/4,-x+3/4,-z+3/4
-x+1/2,-y+1/2,-z+1/2
y+1/4,-x-1/4,-z+1/4
x,y+1/2,-z
-y+1/4,x+1/4,-z-1/4
-x+1/2,y+1/2,z
-y+1/4,-x-1/4,z-1/4
x,-y+1/2,z+1/2
y+1/4,x+1/4,z+1/4

loop_
_atom_site_label
_atom_site_type_symbol
_atom_site_fract_x
_atom_site_fract_y
_atom_site_fract_z
_atom_site_occupancy
_atom_site_U_iso_or_equiv
O6 O-2 0.5 0.25 -0.03127 1 0.0
Ti2 Ti+4 0.5 0.25 -0.125 1 0.0
B2 B+3 0.41186 0.32243 0.0013 1 0.0
O4 O-2 0.33726 0.38203 -0.04555 1 0.0
O3 O-2 0.33263 0.56001 0.04541 1 0.0
O5 O-2 0.47673 0.40947 0.03994 1 0.0
O2 O-2 0.32723 0.40225 0.11664 1 0.0
B3 B+3 0.25469 0.31607 0.08251 1 0.0
Ti1 Ti+3 0.34191 0.07007 0.042515 1 0.0
B1 B+3 0.40626 0.48345 0.08254 1 0.0
O7 O-2 0.48505 0.55477 0.12398 1 0.0
O1 O-2 0.33602 0.24931 0.04183 1 0.0
